data_4022604
loop_
_publ_author_name
'Chouaib Tahtaoui'
'C\'ecile Thomas'
'Fran\,cois Rohmer'
'Philippe Klotz'
'Guy Duportail'
'Yves M\'ely'
'Dominique Bonnet'
'Marcel Hibert'

_publ_section_title
;
 Convenient Method To Access New 4,4-Dialkoxy- and
 4,4-Diaryloxy-diaza-s-indacene Dyes: Synthesis
 and Spectroscopic Evaluation
;
_journal_name_full 'Journal of Organic Chemistry'
_journal_page_first 269
_journal_page_last 272
_journal_paper_doi 10.1021/jo061567m
_journal_volume 72
_journal_year 2007
_chemical_formula_moiety 'C21 H24 B I N2 O2'
_chemical_formula_sum 'C21 H24 B I N2 O2'
_chemical_formula_weight 474.15
_chemical_name_systematic ' ?'
_space_group_IT_number 14
_symmetry_cell_setting monoclinic
_symmetry_space_group_name_Hall '-P 2ybc'
_symmetry_space_group_name_H-M 'P 1 21/c 1'
_audit_creation_date 23-10-00
_cell_angle_alpha 90
_cell_angle_beta 116.948(5)
_cell_angle_gamma 90
_cell_formula_units_Z 4
_cell_length_a 13.2339(4)
_cell_length_b 13.8249(7)
_cell_length_c 12.6481(6)
_cell_measurement_temperature 174
_cell_volume 2062.8(2)
_computing_publication_material CIFGEN_IN_OpenMoleN_(_1997)
_computing_structure_refinement LSFM_OpenMoleN_(_1997)
_computing_structure_solution Direct_methods_(SIR,_Burla_et_al.,_1989)
_diffrn_ambient_temperature 174
_diffrn_measurement_details
;
   8085 reflections were collected using program Collect
 ("Collect" Data collection software, Nonius B.V., 1998)
 The conditions were as follow : crystal to detector distance =  36. mm.
 Scan angle =  2.0 deg 1 scans of   50 sec per frame.
 Data collection was divided into  2 set(s)
 with the following starting angles and number of frames :

 Set 1 Theta =    6.30 Omega =    0.00 Kappa =    0.00   90 frames
 Set 2 Theta =   -6.30 Kappa =  134.00 Phi   =    0.00   17 frames
 Friedel pairs were averaged. Internal R = 0.04
;
_diffrn_measurement_device_type KappaCCD
_diffrn_measurement_method '\p scans'
_diffrn_radiation_monochromator graphite
_diffrn_radiation_type Mo-K\a
_diffrn_radiation_wavelength 0.71073
_diffrn_reflns_av_R_equivalents 0.040
_diffrn_reflns_av_sigmaI/netI 0.333
_diffrn_reflns_limit_h_max 16
_diffrn_reflns_limit_h_min -16
_diffrn_reflns_limit_k_max 16
_diffrn_reflns_limit_k_min -17
_diffrn_reflns_limit_l_max 17
_diffrn_reflns_limit_l_min -17
_diffrn_reflns_number 8085
_diffrn_reflns_theta_max 27.46
_diffrn_reflns_theta_min 2.5
_diffrn_source xray_tube
_diffrn_standards_decay_% 0
_exptl_absorpt_coefficient_mu 1.570
_exptl_absorpt_correction_type none
_exptl_crystal_colour red
_exptl_crystal_density_diffrn 1.53
_exptl_crystal_density_method none
_exptl_crystal_description prism
_exptl_crystal_F_000 952
_exptl_crystal_size_max 0.20
_exptl_crystal_size_mid 0.18
_exptl_crystal_size_min 0.08
_refine_diff_density_max 0.425
_refine_diff_density_min -0.195
_refine_ls_extinction_method none
_refine_ls_goodness_of_fit_all 2.474
_refine_ls_goodness_of_fit_ref 1.054
_refine_ls_hydrogen_treatment noref
_refine_ls_matrix_type full
_refine_ls_number_constraints 0
_refine_ls_number_parameters 244
_refine_ls_number_reflns 3106
_refine_ls_number_restraints 0
_refine_ls_R_factor_all 0.052
_refine_ls_R_factor_gt 0.028
_refine_ls_shift/esd_mean 0.000
_refine_ls_shift/su_max 0.002
_refine_ls_structure_factor_coef F
_refine_ls_weighting_scheme sigma
_refine_ls_wR_factor_all 0.078
_refine_ls_wR_factor_ref 0.033
_reflns_number_gt 3106
_reflns_number_total 4907
_reflns_threshold_expression >3.0\s(I)
_cod_data_source_file jo061567msi20060728_101159.cif
_cod_data_source_block st733
_cod_original_sg_symbol_H-M 'P 21/c'
_cod_database_code 4022604

loop_
_symmetry_equiv_pos_as_xyz
x,y,z
-x,1/2+y,1/2-z
-x,-y,-z
+x,1/2-y,1/2+z

loop_
_atom_site_label
_atom_site_fract_x
_atom_site_fract_y
_atom_site_fract_z
_atom_site_U_iso_or_equiv
_atom_site_adp_type
_atom_site_calc_flag
_atom_site_calc_attached_atom
_atom_site_type_symbol
B 0.1136(3) 0.3193(2) 0.8794(2) 0.023(1) Uani ? ? B
O1 0.0027(1) 0.2951(1) 0.7880(1) 0.0255(8) Uani ? ? O
C1 -0.0165(2) 0.2932(2) 0.6688(2) 0.032(1) Uani ? ? C
O2 0.1019(1) 0.3388(1) 0.9835(1) 0.0277(9) Uani ? ? O
C2 0.1973(3) 0.3745(2) 1.0833(2) 0.036(1) Uani ? ? C
N1 0.2005(2) 0.2338(2) 0.8990(2) 0.0212(9) Uani ? ? N
C3 0.1910(2) 0.1428(2) 0.9314(2) 0.022(1) Uani ? ? C
C4 0.2770(2) 0.0854(2) 0.9292(2) 0.027(1) Uani ? ? C
C5 0.3436(2) 0.1416(2) 0.8964(2) 0.023(1) Uani ? ? C
C6 0.2960(2) 0.2370(2) 0.8780(2) 0.022(1) Uani ? ? C
N2 0.1655(2) 0.4077(2) 0.8417(2) 0.022(1) Uani ? ? N
C7 0.1216(2) 0.4971(2) 0.8199(2) 0.027(1) Uani ? ? C
C8 0.1869(2) 0.5561(2) 0.7844(2) 0.029(1) Uani ? ? C
C9 0.2753(2) 0.5027(2) 0.7866(2) 0.026(1) Uani ? ? C
C10 0.2628(2) 0.4073(2) 0.8238(2) 0.022(1) Uani ? ? C
C11 0.1035(2) 0.1128(2) 0.9684(2) 0.034(1) Uani ? ? C
C12 0.4417(2) 0.1054(2) 0.8790(2) 0.035(1) Uani ? ? C
C13 0.0196(2) 0.5258(2) 0.8336(2) 0.034(1) Uani ? ? C
C14 0.3638(2) 0.5398(2) 0.7546(2) 0.042(1) Uani ? ? C
C15 0.3263(2) 0.3235(2) 0.8428(2) 0.021(1) Uani ? ? C
C16 0.4341(2) 0.3273(2) 0.8319(2) 0.023(1) Uani ? ? C
C17 0.4359(2) 0.3163(2) 0.7242(2) 0.025(1) Uani ? ? C
C18 0.5378(2) 0.3180(2) 0.7181(2) 0.029(1) Uani ? ? C
C19 0.6375(2) 0.3318(2) 0.8179(2) 0.029(1) Uani ? ? C
C20 0.6372(2) 0.3446(3) 0.9267(2) 0.035(2) Uani ? ? C
C21 0.5357(2) 0.3412(2) 0.9327(2) 0.035(1) Uani ? ? C
I 0.79390(1) 0.32925(1) 0.81222(2) 0.03533(9) Uani ? ? I
H1 -0.0932 0.2762 0.6191 0.0425 Uiso calc C1 H
H2 -0.0015 0.3554 0.6470 0.0425 Uiso calc C1 H
H3 0.0322 0.2470 0.6600 0.0425 Uiso calc C1 H
H4 0.1783 0.3845 1.1465 0.0482 Uiso calc C2 H
H5 0.2574 0.3290 1.1070 0.0482 Uiso calc C2 H
H6 0.2204 0.4341 1.0637 0.0482 Uiso calc C2 H
H7 0.2877 0.0184 0.9476 0.0360 Uiso calc C4 H
H8 0.1723 0.6222 0.7624 0.0380 Uiso calc C8 H
H9 0.1119 0.0459 0.9875 0.0420 Uiso calc C11 H
H10 0.1129 0.1491 1.0360 0.0420 Uiso calc C11 H
H11 0.0301 0.1243 0.9054 0.0420 Uiso calc C11 H
H12 0.4531 0.0386 0.8984 0.0452 Uiso calc C12 H
H13 0.4261 0.1142 0.7985 0.0452 Uiso calc C12 H
H14 0.5080 0.1405 0.9289 0.0452 Uiso calc C12 H
H15 0.0033 0.5921 0.8136 0.0445 Uiso calc C13 H
H16 -0.0433 0.4875 0.7825 0.0445 Uiso calc C13 H
H17 0.0337 0.5159 0.9135 0.0445 Uiso calc C13 H
H18 0.3500 0.6061 0.7334 0.0497 Uiso calc C14 H
H19 0.4365 0.5329 0.8206 0.0497 Uiso calc C14 H
H20 0.3613 0.5039 0.6894 0.0497 Uiso calc C14 H
H21 0.3669 0.3075 0.6540 0.0339 Uiso calc C17 H
H22 0.5382 0.3095 0.6438 0.0357 Uiso calc C18 H
H23 0.7061 0.3556 0.9963 0.0518 Uiso calc C20 H
H24 0.5355 0.3486 1.0073 0.0473 Uiso calc C21 H

loop_
_atom_site_aniso_label
_atom_site_aniso_U_11
_atom_site_aniso_U_22
_atom_site_aniso_U_33
_atom_site_aniso_U_12
_atom_site_aniso_U_13
_atom_site_aniso_U_23
_atom_site_aniso_type_symbol
B 0.021(1) 0.025(2) 0.024(1) 0.002(1) 0.0123(9) 0.004(1) B
O1 0.0191(8) 0.032(1) 0.0274(7) -0.0010(9) 0.0143(5) -0.0006(8) O
C1 0.032(1) 0.035(2) 0.030(1) -0.004(1) 0.0137(9) -0.004(1) C
O2 0.0260(8) 0.034(1) 0.0244(7) -0.0005(9) 0.0150(5) -0.0020(8) O
C2 0.041(2) 0.040(2) 0.028(1) 0.010(2) 0.013(1) -0.002(1) C
N1 0.0172(9) 0.025(1) 0.0223(8) -0.002(1) 0.0112(6) -0.0000(9) N
C3 0.024(1) 0.026(1) 0.018(1) 0.000(1) 0.0069(8) 0.003(1) C
C4 0.032(1) 0.025(1) 0.026(1) 0.006(1) 0.0129(9) 0.004(1) C
C5 0.023(1) 0.030(1) 0.016(1) 0.005(1) 0.0073(8) -0.000(1) C
C6 0.019(1) 0.026(1) 0.021(1) 0.004(1) 0.0105(7) 0.002(1) C
N2 0.019(1) 0.022(1) 0.0255(9) 0.001(1) 0.0117(6) 0.0004(9) N
C7 0.026(1) 0.026(1) 0.028(1) 0.002(1) 0.0136(8) 0.002(1) C
C8 0.031(1) 0.022(1) 0.035(1) -0.001(1) 0.0153(9) 0.001(1) C
C9 0.025(1) 0.026(1) 0.026(1) -0.007(1) 0.0127(8) -0.003(1) C
C10 0.018(1) 0.025(1) 0.024(1) -0.001(1) 0.0120(7) -0.002(1) C
C11 0.033(1) 0.034(2) 0.034(1) -0.003(1) 0.0187(8) 0.003(1) C
C12 0.036(1) 0.036(2) 0.034(1) 0.013(1) 0.0173(9) 0.007(1) C
C13 0.031(1) 0.028(2) 0.047(1) 0.008(1) 0.0199(9) 0.004(1) C
C14 0.048(1) 0.030(2) 0.051(1) -0.006(1) 0.0346(9) -0.001(1) C
C15 0.018(1) 0.029(1) 0.018(1) -0.002(1) 0.0085(7) -0.005(1) C
C16 0.017(1) 0.026(1) 0.028(1) -0.002(1) 0.0119(8) -0.003(1) C
C17 0.021(1) 0.033(2) 0.023(1) -0.000(1) 0.0081(8) 0.002(1) C
C18 0.030(1) 0.032(2) 0.027(1) -0.001(1) 0.0177(8) -0.002(1) C
C19 0.025(1) 0.025(1) 0.039(1) -0.003(1) 0.0199(8) -0.003(1) C
C20 0.020(1) 0.065(2) 0.034(1) -0.007(2) 0.0117(9) -0.013(1) C
C21 0.027(1) 0.060(2) 0.027(1) -0.006(2) 0.0154(8) -0.013(1) C
I 0.02543(8) 0.0308(1) 0.05625(9) -0.00364(9) 0.02718(6) -0.00698(9) I

loop_
_atom_type_symbol
_atom_type_scat_dispersion_real
_atom_type_scat_dispersion_imag
_atom_type_scat_source
C 0.002 0.002 International_Tables_Vol_IV_Table_2.3.1
H 0.000 0.000 International_Tables_Vol_IV_Table_2.3.1
B 0.000 0.001 International_Tables_Vol_IV_Table_2.3.1
I -0.726 1.812 International_Tables_Vol_IV_Table_2.3.1
N 0.004 0.003 International_Tables_Vol_IV_Table_2.3.1
O 0.008 0.006 International_Tables_Vol_IV_Table_2.3.1

loop_
_geom_angle_atom_site_label_1
_geom_angle_atom_site_label_2
_geom_angle_atom_site_label_3
_geom_angle
O1 B O2 106.9(3)
O1 B N1 110.8(2)
O1 B N2 111.3(2)
O2 B N1 111.9(2)
O2 B N2 112.2(2)
N1 B N2 103.9(2)
B O1 C1 119.2(2)
B O2 C2 117.9(2)
B N1 C3 125.6(2)
B N1 C6 126.6(2)
C3 N1 C6 107.6(2)
N1 C3 C4 109.6(3)
N1 C3 C11 123.3(3)
C4 C3 C11 127.1(3)
C3 C4 C5 109.0(3)
C4 C5 C6 105.9(3)
C4 C5 C12 125.0(3)
C6 C5 C12 129.0(3)
N1 C6 C5 107.9(3)
N1 C6 C15 120.0(3)
C5 C6 C15 132.1(3)
B N2 C7 124.7(2)
B N2 C10 127.0(2)
C7 N2 C10 108.3(2)
N2 C7 C8 109.2(3)
N2 C7 C13 123.5(3)
C8 C7 C13 127.2(3)
C7 C8 C9 108.9(3)
C8 C9 C10 106.1(2)
C8 C9 C14 125.2(3)
C10 C9 C14 128.7(3)
N2 C10 C9 107.4(2)
N2 C10 C15 120.2(3)
C9 C10 C15 132.4(3)
C6 C15 C10 122.1(3)
C6 C15 C16 118.9(3)
C10 C15 C16 118.9(3)
C15 C16 C17 122.1(3)
C15 C16 C21 119.3(2)
C17 C16 C21 118.7(3)
C16 C17 C18 120.3(3)
C17 C18 C19 120.6(3)
C18 C19 C20 119.8(3)
C18 C19 I 121.4(2)
C20 C19 I 118.8(2)
C19 C20 C21 119.4(3)
C16 C21 C20 121.2(3)

loop_
_geom_bond_atom_site_label_1
_geom_bond_atom_site_label_2
_geom_bond_distance
B O1 1.437(4)
B O2 1.420(4)
B N1 1.588(4)
B N2 1.578(4)
O1 C1 1.410(3)
O2 C2 1.408(4)
N1 C3 1.346(4)
N1 C6 1.405(3)
C3 C4 1.398(4)
C3 C11 1.491(4)
C4 C5 1.372(4)
C5 C6 1.434(4)
C5 C12 1.497(4)
C6 C15 1.398(4)
N2 C7 1.340(4)
N2 C10 1.405(3)
C7 C8 1.402(4)
C7 C13 1.490(4)
C8 C9 1.372(4)
C9 C10 1.435(4)
C9 C14 1.493(4)
C10 C15 1.387(4)
C15 C16 1.495(4)
C16 C17 1.381(4)
C16 C21 1.385(4)
C17 C18 1.386(4)
C18 C19 1.364(4)
C19 C20 1.390(4)
C19 I 2.103(3)
C20 C21 1.380(4)
